data_2011381
loop_
_publ_author_name
'Paix\~ao, J. A.'
'Matos Beja, A.'
'Ramos Silva, M.'
'Martin-Gil, J.'

_publ_section_title
;
 Two anilinium salts: anilinium hydrogenphosphite and anilinium
 hydrogenoxalate hemihydrate
;
_journal_issue 9
_journal_name_full 'Acta Crystallographica Section C'
_journal_page_first 1132
_journal_page_last 1135
_journal_paper_doi 10.1107/S0108270100008015
_journal_volume 56
_journal_year 2000
_chemical_formula_moiety 'C6 H8 N +, H2 P O3 -'
_chemical_formula_sum 'C6 H10 N O3 P'
_chemical_formula_weight 175.12
_chemical_name_systematic
;
  Anilinium hydrogenphosphite
;
_space_group_IT_number 14
_symmetry_cell_setting monoclinic
_symmetry_space_group_name_Hall '-P 2yab'
_symmetry_space_group_name_H-M 'P 1 21/a 1'
_audit_creation_method SHELXL-97
_cell_angle_alpha 90.00
_cell_angle_beta 90.91(3)
_cell_angle_gamma 90.00
_cell_formula_units_Z 4
_cell_length_a 6.216(2)
_cell_length_b 14.219(6)
_cell_length_c 9.342(3)
_cell_measurement_reflns_used 25
_cell_measurement_temperature 293(2)
_cell_measurement_theta_max 15.21
_cell_measurement_theta_min 9.74
_cell_volume 825.6(5)
_computing_cell_refinement 'CAD-4 software'
_computing_data_collection 'CAD-4 software (Enraf-Nonius, 1989)'
_computing_data_reduction 'HELENA (Spek, 1997)'
_computing_molecular_graphics 'ORTEPII (Johnson, 1976)'
_computing_publication_material SHELXL97
_computing_structure_refinement 'SHELXL97 (Sheldrick, 1997)'
_computing_structure_solution 'SHELXS97 (Sheldrick, 1997)'
_diffrn_ambient_temperature 293(2)
_diffrn_measured_fraction_theta_full .998
_diffrn_measured_fraction_theta_max .998
_diffrn_measurement_device_type 'Enraf-Nonius CAD-4 diffractometer'
_diffrn_measurement_method 'profile data from \w-2\q scans'
_diffrn_radiation_monochromator graphite
_diffrn_radiation_source 'fine-focus sealed tube'
_diffrn_radiation_type MoK\a
_diffrn_radiation_wavelength .71073
_diffrn_reflns_av_R_equivalents .0227
_diffrn_reflns_av_sigmaI/netI .0234
_diffrn_reflns_limit_h_max 7
_diffrn_reflns_limit_h_min -7
_diffrn_reflns_limit_k_max 17
_diffrn_reflns_limit_k_min 0
_diffrn_reflns_limit_l_max 11
_diffrn_reflns_limit_l_min -11
_diffrn_reflns_number 3607
_diffrn_reflns_theta_full 25.98
_diffrn_reflns_theta_max 25.98
_diffrn_reflns_theta_min 3.58
_diffrn_standards_decay_% 1
_diffrn_standards_interval_time 180
_diffrn_standards_number 3
_exptl_absorpt_coefficient_mu .292
_exptl_absorpt_correction_type none
_exptl_crystal_colour colourless
_exptl_crystal_density_diffrn 1.409
_exptl_crystal_density_method 'not measured'
_exptl_crystal_description prism
_exptl_crystal_F_000 368
_exptl_crystal_size_max .34
_exptl_crystal_size_mid .34
_exptl_crystal_size_min .34
_refine_diff_density_max .252
_refine_diff_density_min -.252
_refine_ls_extinction_coef .015(2)
_refine_ls_extinction_method 'SHELXL97 (Sheldrick, 1997)'
_refine_ls_goodness_of_fit_ref 1.048
_refine_ls_hydrogen_treatment refall
_refine_ls_matrix_type full
_refine_ls_number_parameters 140
_refine_ls_number_reflns 1612
_refine_ls_number_restraints 0
_refine_ls_restrained_S_all 1.048
_refine_ls_R_factor_all .0496
_refine_ls_R_factor_gt .0283
_refine_ls_shift/su_max <0.001
_refine_ls_shift/su_mean .000
_refine_ls_structure_factor_coef Fsqd
_refine_ls_weighting_details 'calc w = 1/[\s^2^(Fo^2^)+(0.0380P)^2^+0.3216P] where P=(Fo^2^+2Fc^2^)/3'
_refine_ls_weighting_scheme calc
_refine_ls_wR_factor_ref .0839
_reflns_number_gt 1221
_reflns_number_total 1612
_reflns_threshold_expression I>2\s(I)
_cod_data_source_file sk1377.cif
_cod_data_source_block I
_cod_original_sg_symbol_H-M 'P 21/a'
_cod_database_code 2011381
_cod_database_fobs_code 2011381

loop_
_symmetry_equiv_pos_as_xyz
'x, y, z'
'-x+1/2, y+1/2, -z'
'-x, -y, -z'
'x-1/2, -y-1/2, z'

loop_
_atom_site_label
_atom_site_fract_x
_atom_site_fract_y
_atom_site_fract_z
_atom_site_U_iso_or_equiv
_atom_site_adp_type
_atom_site_calc_flag
_atom_site_refinement_flags
_atom_site_occupancy
_atom_site_disorder_assembly
_atom_site_disorder_group
_atom_site_type_symbol
P1 .03258(8) .36864(3) .40048(5) .03614(17) Uani d . 1 . . P
H1 -.022(3) .3043(14) .491(2) .048(6) Uiso d . 1 . . H
O1 .1077(2) .32294(10) .26648(14) .0448(4) Uani d . 1 . . O
O2 -.1538(2) .43441(10) .38316(16) .0503(4) Uani d . 1 . . O
O3 .2302(2) .41784(12) .47158(17) .0564(5) Uani d . 1 . . O
H8 .196(5) .464(2) .519(3) .085 Uiso d . 1 . . H
C1 .0613(3) .12860(12) .04184(18) .0335(4) Uani d . 1 . . C
C2 .2505(3) .09411(16) -.0102(2) .0466(5) Uani d . 1 . . C
H2 .360(4) .0804(17) .054(3) .061(7) Uiso d . 1 . . H
C3 .2716(4) .08397(19) -.1567(3) .0584(6) Uani d . 1 . . C
H3 .401(4) .0613(18) -.190(3) .072(8) Uiso d . 1 . . H
C4 .1064(4) .10847(18) -.2485(3) .0601(6) Uani d . 1 . . C
H4 .121(4) .101(2) -.349(3) .074(8) Uiso d . 1 . . H
C5 -.0816(4) .14348(19) -.1948(2) .0607(6) Uani d . 1 . . C
H5 -.201(5) .162(2) -.260(3) .083(9) Uiso d . 1 . . H
C6 -.1051(4) .15338(16) -.0487(2) .0482(5) Uani d . 1 . . C
H6 -.234(4) .1749(18) -.012(3) .060(7) Uiso d . 1 . . H
N .0369(3) .14186(13) .19561(17) .0369(4) Uani d . 1 . . N
H7A .133(4) .1060(17) .253(3) .055(6) Uiso d . 1 . . H
H7B -.097(4) .1337(17) .218(3) .057(7) Uiso d . 1 . . H
H7C .071(4) .2033(19) .222(3) .060(7) Uiso d . 1 . . H

loop_
_atom_site_aniso_label
_atom_site_aniso_U_11
_atom_site_aniso_U_22
_atom_site_aniso_U_33
_atom_site_aniso_U_12
_atom_site_aniso_U_13
_atom_site_aniso_U_23
P1 .0381(3) .0390(3) .0314(2) .0007(2) .00316(17) -.0048(2)
O1 .0461(8) .0472(8) .0411(8) -.0013(6) .0051(6) -.0141(6)
O2 .0365(7) .0567(9) .0575(9) .0059(6) -.0077(6) -.0239(7)
O3 .0450(9) .0612(10) .0624(10) .0150(7) -.0171(7) -.0274(8)
C1 .0377(9) .0282(8) .0347(9) -.0031(8) .0006(7) -.0051(7)
C2 .0418(11) .0513(12) .0465(11) .0052(10) -.0007(9) -.0069(9)
C3 .0546(14) .0668(16) .0543(13) .0054(12) .0150(11) -.0135(11)
C4 .0786(17) .0638(15) .0381(11) -.0033(13) .0048(11) -.0094(10)
C5 .0679(15) .0716(16) .0422(12) .0084(13) -.0133(11) -.0042(11)
C6 .0454(12) .0560(13) .0432(11) .0093(10) -.0039(9) -.0065(9)
N .0355(9) .0404(9) .0349(8) -.0003(7) -.0002(7) -.0034(7)

loop_
_atom_type_symbol
_atom_type_description
_atom_type_scat_dispersion_real
_atom_type_scat_dispersion_imag
_atom_type_scat_source
P P .1023 .0942 'International Tables Vol C Tables 4.2.6.8 and 6.1.1.4'
C C .0033 .0016 'International Tables Vol C Tables 4.2.6.8 and 6.1.1.4'
N N .0061 .0033 'International Tables Vol C Tables 4.2.6.8 and 6.1.1.4'
O O .0106 .0060 'International Tables Vol C Tables 4.2.6.8 and 6.1.1.4'
H H .0000 .0000 'International Tables Vol C Tables 4.2.6.8 and 6.1.1.4'

loop_
_geom_angle_atom_site_label_1
_geom_angle_atom_site_label_2
_geom_angle_atom_site_label_3
_geom_angle
_geom_angle_publ_flag
O1 P1 O2 115.70(8) yes
O1 P1 O3 107.40(9) yes
O2 P1 O3 111.75(9) yes
O1 P1 H1 109.0(9) ?
O2 P1 H1 107.7(9) ?
O3 P1 H1 104.6(9) ?
P1 O3 H8 112(2) ?
C2 C1 C6 121.09(18) ?
C2 C1 N 119.90(17) ?
C6 C1 N 118.99(17) ?
C1 C2 C3 118.9(2) ?
C1 C2 H2 118.2(15) ?
C3 C2 H2 122.9(15) ?
C4 C3 C2 120.6(2) ?
C4 C3 H3 121.5(17) ?
C2 C3 H3 117.9(17) ?
C3 C4 C5 119.8(2) ?
C3 C4 H4 120.4(16) ?
C5 C4 H4 119.8(16) ?
C4 C5 C6 120.1(2) ?
C4 C5 H5 120.7(17) ?
C6 C5 H5 119.2(17) ?
C1 C6 C5 119.5(2) ?
C1 C6 H6 120.0(15) ?
C5 C6 H6 120.5(15) ?
C1 N H7A 114.5(14) ?
C1 N H7B 109.7(16) ?
H7A N H7B 113(2) ?
C1 N H7C 110.7(15) ?
H7A N H7C 103(2) ?
H7B N H7C 106(2) ?

loop_
_geom_bond_atom_site_label_1
_geom_bond_atom_site_label_2
_geom_bond_site_symmetry_2
_geom_bond_distance
_geom_bond_publ_flag
P1 O1 . 1.4919(14) yes
P1 O2 . 1.4954(15) yes
P1 O3 . 1.5538(16) yes
P1 H1 . 1.29(2) yes
O3 H8 . .82(3) ?
C1 C2 . 1.370(3) ?
C1 C6 . 1.371(3) ?
C1 N . 1.459(2) ?
C2 C3 . 1.385(3) ?
C2 H2 . .92(2) ?
C3 C4 . 1.372(4) ?
C3 H3 . .92(3) ?
C4 C5 . 1.373(4) ?
C4 H4 . .95(3) ?
C5 C6 . 1.382(3) ?
C5 H5 . .99(3) ?
C6 H6 . .93(3) ?
N H7A . .94(3) ?
N H7B . .87(3) ?
N H7C . .93(3) ?

loop_
_geom_hbond_atom_site_label_D
_geom_hbond_atom_site_label_H
_geom_hbond_atom_site_label_A
_geom_hbond_site_symmetry_A
_geom_hbond_distance_DH
_geom_hbond_distance_HA
_geom_hbond_distance_DA
_geom_hbond_angle_DHA
O3 H8 O2 3_566 .82(3) 1.74(3) 2.550(2) 173(3)
N H7A O2 4_665 .94(3) 1.88(3) 2.799(2) 165(2)
N H7B O1 4_565 .87(3) 2.00(3) 2.804(2) 154(2)
N H7C O1 . .93(3) 1.77(3) 2.693(2) 174(2)

loop_
_geom_torsion_atom_site_label_1
_geom_torsion_atom_site_label_2
_geom_torsion_atom_site_label_3
_geom_torsion_atom_site_label_4
_geom_torsion
_geom_torsion_publ_flag
C6 C1 C2 C3 -.4(3) ?
N C1 C2 C3 -178.7(2) yes
C1 C2 C3 C4 .3(4) ?
C2 C3 C4 C5 .1(4) ?
C3 C4 C5 C6 -.5(4) ?
C2 C1 C6 C5 .0(3) ?
N C1 C6 C5 178.3(2) yes
C4 C5 C6 C1 .5(4) ?

loop_
_cod_related_entry_id
_cod_related_entry_database
_cod_related_entry_code
1 ChemSpider 15262017
